data_7236811
loop_
_publ_author_name
'Mori, Tatsuya'
'Oyama, Tatsuya'
'Komiyama, Hideaki'
'Yasuda, Takuma'

_publ_section_title
;
 Solution-grown unidirectionally oriented crystalline thin films of a
 U-shaped thienoacene-based semiconductor for high-performance organic
 field-effect transistors
;
_journal_issue 24
_journal_name_full 'Journal of Materials Chemistry C'
_journal_page_first 5872
_journal_paper_doi 10.1039/C7TC01836C
_journal_volume 5
_journal_year 2017
_chemical_formula_moiety 'C32 H40 S3'
_chemical_formula_sum 'C32 H40 S3'
_chemical_formula_weight 520.85
_chemical_name_common U-BBTT-8
_chemical_name_systematic 2,10-dioctyl-bis(benzo[4,5]thieno)[2,3-b:3',2'-d]thiophene
_space_group_crystal_system triclinic
_space_group_IT_number 2
_space_group_name_Hall '-P 1'
_space_group_name_H-M_alt 'P -1'
_atom_sites_solution_hydrogens geom
_atom_sites_solution_primary direct
_atom_sites_solution_secondary difmap
_audit_update_record
;
2017-04-24 deposited with the CCDC.
2017-06-02 downloaded from the CCDC.
;
_cell_angle_alpha 90.685(8)
_cell_angle_beta 91.955(8)
_cell_angle_gamma 90.136(10)
_cell_formula_units_Z 2
_cell_length_a 7.894(2)
_cell_length_b 10.124(3)
_cell_length_c 17.373(5)
_cell_measurement_reflns_used 2423
_cell_measurement_temperature 123
_cell_measurement_theta_max 30.47
_cell_measurement_theta_min 3.07
_cell_volume 1387.5(7)
_computing_cell_refinement CrystalClear
_computing_data_collection 'CrystalClear (Rigaku Inc., 2008)'
_computing_data_reduction CrystalClear
_computing_molecular_graphics 'CrystalStructure 4.1'
_computing_publication_material 'CrystalStructure 4.1 (Rigaku, 2014)'
_computing_structure_refinement 'SHELXL2013 (Sheldrick, 2008)'
_computing_structure_solution 'Il Milione (Burla, et al., 2007)'
_diffrn_ambient_temperature 123
_diffrn_detector_area_resol_mean 14.222
_diffrn_measured_fraction_theta_full 0.990
_diffrn_measured_fraction_theta_max 0.973
_diffrn_measurement_device_type 'Rigaku Saturn724'
_diffrn_measurement_method \w
_diffrn_radiation_type 'Mo K\a'
_diffrn_radiation_wavelength 0.71075
_diffrn_reflns_av_R_equivalents 0.0439
_diffrn_reflns_Laue_measured_fraction_full 0.990
_diffrn_reflns_Laue_measured_fraction_max 0.973
_diffrn_reflns_limit_h_max 10
_diffrn_reflns_limit_h_min -10
_diffrn_reflns_limit_k_max 13
_diffrn_reflns_limit_k_min -12
_diffrn_reflns_limit_l_max 21
_diffrn_reflns_limit_l_min -22
_diffrn_reflns_number 15443
_diffrn_reflns_point_group_measured_fraction_full 0.990
_diffrn_reflns_point_group_measured_fraction_max 0.973
_diffrn_reflns_theta_full 25.000
_diffrn_reflns_theta_max 27.503
_diffrn_reflns_theta_min 3.073
_diffrn_standards_number 0
_exptl_absorpt_coefficient_mu 0.287
_exptl_absorpt_correction_T_max 0.983
_exptl_absorpt_correction_T_min 0.834
_exptl_absorpt_correction_type multi-scan
_exptl_absorpt_process_details 'REQAB (Rigaku, 1998)'
_exptl_crystal_colour colorless
_exptl_crystal_density_diffrn 1.247
_exptl_crystal_density_method 'not measured'
_exptl_crystal_description prism
_exptl_crystal_F_000 560.00
_exptl_crystal_size_max 0.180
_exptl_crystal_size_mid 0.180
_exptl_crystal_size_min 0.060
_refine_diff_density_max 0.44
_refine_diff_density_min -0.54
_refine_ls_extinction_method none
_refine_ls_goodness_of_fit_ref 1.132
_refine_ls_hydrogen_treatment constr
_refine_ls_number_parameters 316
_refine_ls_number_reflns 6209
_refine_ls_number_restraints 0
_refine_ls_R_factor_all 0.0613
_refine_ls_R_factor_gt 0.0526
_refine_ls_shift/su_max 0.001
_refine_ls_structure_factor_coef Fsqd
_refine_ls_weighting_details 'w = 1/[\s^2^(Fo^2^)+(0.0592P)^2^+0.3998P] where P=(Fo^2^+2Fc^2^)/3'
_refine_ls_weighting_scheme calc
_refine_ls_wR_factor_gt 0.1230
_refine_ls_wR_factor_ref 0.1293
_reflns_number_gt 5434
_reflns_number_total 6209
_reflns_threshold_expression F^2^>2.0\s(F^2^)
_cod_data_source_file c7tc01836c2.cif
_cod_data_source_block inamori1602b
_cod_original_cell_volume 1387.5(6)
_cod_database_code 7236811
_shelxl_res_file
;
TITL inamori1602b
CELL  0.71075 7.89360 10.12450 17.37290 90.685 91.955 90.136
ZERR  2 0.00220 0.00270 0.00460 0.008 0.008 0.009
LATT 1
SFAC C H S
UNIT 64 80 6
L.S. 20
FMAP 2
PLAN -25
WPDB -2
HTAB
LIST 4
TEMP -149.8
ACTA 50
SIZE 0.180 0.180 0.060
WGHT    0.059200    0.399800
FVAR       0.46768
S1    3    0.557779    0.416499    0.920074    11.00000    0.03018    0.03026 =
         0.01779    0.00142    0.00493   -0.00023
S2    3    0.679621    0.710900    0.917316    11.00000    0.03134    0.02912 =
         0.01954   -0.00509    0.00141   -0.00021
S3    3    0.493382    0.179497    0.805909    11.00000    0.03279    0.02391 =
         0.02253    0.00400    0.00510   -0.00326
C1    1    0.627319    0.558768    0.876950    11.00000    0.02346    0.02502 =
         0.02068   -0.00172    0.00193    0.00191
C2    1    0.648070    0.547752    0.798702    11.00000    0.01926    0.02483 =
         0.01806    0.00067    0.00087    0.00244
C3    1    0.600501    0.417640    0.770590    11.00000    0.01869    0.02514 =
         0.01862    0.00214    0.00116    0.00246
C4    1    0.550132    0.339704    0.830587    11.00000    0.02328    0.02402 =
         0.02097    0.00141    0.00342    0.00008
C5    1    0.733188    0.766815    0.826159    11.00000    0.02279    0.02576 =
         0.02096   -0.00371   -0.00035    0.00207
C6    1    0.712564    0.669691    0.767937    11.00000    0.01875    0.02271 =
         0.02117   -0.00085   -0.00023    0.00115
C7    1    0.757063    0.701805    0.692942    11.00000    0.02123    0.02161 =
         0.02155   -0.00131    0.00023   -0.00058
AFIX  43
H7    2    0.746681    0.636674    0.653232    11.00000   -1.20000
AFIX   0
C8    1    0.815981    0.826913    0.675617    11.00000    0.02203    0.02177 =
         0.02446    0.00070    0.00012    0.00082
C9    1    0.831377    0.921766    0.734997    11.00000    0.02763    0.01948 =
         0.03210   -0.00167   -0.00002   -0.00139
AFIX  43
H9    2    0.870571    1.007832    0.723437    11.00000   -1.20000
AFIX   0
C10   1    0.791180    0.893535    0.809721    11.00000    0.03052    0.02441 =
         0.02661   -0.00751   -0.00110    0.00088
AFIX  43
H10   2    0.802710    0.958976    0.849210    11.00000   -1.20000
AFIX   0
C11   1    0.534971    0.213172    0.709877    11.00000    0.02217    0.02275 =
         0.02163    0.00311    0.00191    0.00054
C12   1    0.591601    0.344327    0.698507    11.00000    0.01810    0.02055 =
         0.01985    0.00008    0.00023    0.00117
C13   1    0.629498    0.380508    0.623437    11.00000    0.02231    0.01965 =
         0.02088   -0.00003    0.00215   -0.00075
AFIX  43
H13   2    0.668166    0.467740    0.614501    11.00000   -1.20000
AFIX   0
C14   1    0.612212    0.292698    0.561789    11.00000    0.02032    0.02129 =
         0.01872   -0.00026    0.00001    0.00203
C15   1    0.555230    0.163933    0.575582    11.00000    0.02918    0.02236 =
         0.02215   -0.00363   -0.00039   -0.00041
AFIX  43
H15   2    0.542920    0.102950    0.533769    11.00000   -1.20000
AFIX   0
C16   1    0.516611    0.124056    0.648941    11.00000    0.02999    0.01898 =
         0.02856    0.00113    0.00175   -0.00403
AFIX  43
H16   2    0.477989    0.036653    0.657401    11.00000   -1.20000
AFIX   0
C17   1    0.864113    0.862694    0.594700    11.00000    0.02856    0.02192 =
         0.02771    0.00192    0.00314   -0.00184
AFIX  23
H17A  2    0.982080    0.896298    0.597118    11.00000   -1.20000
H17B  2    0.790389    0.936153    0.577154    11.00000   -1.20000
AFIX   0
C18   1    0.852251    0.752967    0.534038    11.00000    0.02359    0.02454 =
         0.02576    0.00359    0.00169   -0.00247
AFIX  23
H18A  2    0.733740    0.720844    0.529441    11.00000   -1.20000
H18B  2    0.924325    0.678241    0.551127    11.00000   -1.20000
AFIX   0
C19   1    0.907625    0.797719    0.455109    11.00000    0.02542    0.02805 =
         0.02563    0.00518    0.00340   -0.00262
AFIX  23
H19A  2    0.839310    0.875327    0.439364    11.00000   -1.20000
H19B  2    1.027770    0.825962    0.459389    11.00000   -1.20000
AFIX   0
C20   1    0.888866    0.691383    0.392889    11.00000    0.02741    0.03137 =
         0.02475    0.00429    0.00377   -0.00369
AFIX  23
H20A  2    0.769335    0.661445    0.389399    11.00000   -1.20000
H20B  2    0.959680    0.614666    0.407828    11.00000   -1.20000
AFIX   0
C21   1    0.940362    0.738545    0.313836    11.00000    0.02631    0.03279 =
         0.02727    0.00616    0.00421    0.00149
AFIX  23
H21A  2    0.871464    0.816770    0.299800    11.00000   -1.20000
H21B  2    1.060551    0.766815    0.317388    11.00000   -1.20000
AFIX   0
C22   1    0.919281    0.635215    0.249845    11.00000    0.02794    0.03670 =
         0.02638    0.00501    0.00359    0.00142
AFIX  23
H22A  2    0.799503    0.605856    0.246583    11.00000   -1.20000
H22B  2    0.989831    0.557539    0.263205    11.00000   -1.20000
AFIX   0
C23   1    0.968769    0.685224    0.171258    11.00000    0.02952    0.05249 =
         0.02649    0.00817    0.00588    0.00636
AFIX  23
H23A  2    0.898716    0.763219    0.158004    11.00000   -1.20000
H23B  2    1.088774    0.714024    0.174394    11.00000   -1.20000
AFIX   0
C24   1    0.946536    0.582105    0.107454    11.00000    0.03644    0.07046 =
         0.02863    0.00061    0.00490    0.00805
AFIX  33
H24A  2    0.980194    0.619830    0.058569    11.00000   -1.20000
H24B  2    1.017628    0.505366    0.119516    11.00000   -1.20000
H24C  2    0.827445    0.554594    0.103115    11.00000   -1.20000
AFIX   0
C25   1    0.657392    0.339270    0.482329    11.00000    0.03197    0.02439 =
         0.01722   -0.00035    0.00211   -0.00079
AFIX  23
H25A  2    0.772474    0.378406    0.486087    11.00000   -1.20000
H25B  2    0.577911    0.410612    0.467172    11.00000   -1.20000
AFIX   0
C26   1    0.654221    0.235744    0.418312    11.00000    0.02559    0.02532 =
         0.01883   -0.00068    0.00097    0.00007
AFIX  23
H26A  2    0.537516    0.200643    0.411116    11.00000   -1.20000
H26B  2    0.728904    0.161556    0.433787    11.00000   -1.20000
AFIX   0
C27   1    0.712073    0.290322    0.341863    11.00000    0.02765    0.02779 =
         0.01882   -0.00054    0.00183    0.00055
AFIX  23
H27A  2    0.639549    0.366281    0.327291    11.00000   -1.20000
H27B  2    0.829944    0.323079    0.348788    11.00000   -1.20000
AFIX   0
C28   1    0.704524    0.188695    0.276912    11.00000    0.02705    0.02604 =
         0.01955   -0.00036    0.00032    0.00052
AFIX  23
H28A  2    0.586029    0.157745    0.269192    11.00000   -1.20000
H28B  2    0.774408    0.111678    0.292226    11.00000   -1.20000
AFIX   0
C29   1    0.766445    0.240877    0.200725    11.00000    0.02724    0.02683 =
         0.02090   -0.00005    0.00213    0.00001
AFIX  23
H29A  2    0.699436    0.319807    0.186164    11.00000   -1.20000
H29B  2    0.886436    0.268491    0.207716    11.00000   -1.20000
AFIX   0
C30   1    0.751662    0.138993    0.135672    11.00000    0.03019    0.03155 =
         0.02019   -0.00081    0.00216    0.00003
AFIX  23
H30A  2    0.819384    0.060353    0.150093    11.00000   -1.20000
H30B  2    0.631811    0.110852    0.128993    11.00000   -1.20000
AFIX   0
C31   1    0.812044    0.191091    0.059471    11.00000    0.04075    0.03971 =
         0.01915   -0.00264    0.00184   -0.00300
AFIX  23
H31A  2    0.754793    0.276012    0.048434    11.00000   -1.20000
H31B  2    0.935422    0.208560    0.064335    11.00000   -1.20000
AFIX   0
C32   1    0.777607    0.096521   -0.007621    11.00000    0.06896    0.05301 =
         0.02342   -0.00738    0.00599   -0.00600
AFIX  33
H32A  2    0.819052    0.135235   -0.054888    11.00000   -1.20000
H32B  2    0.836127    0.012861    0.002290    11.00000   -1.20000
H32C  2    0.655386    0.080354   -0.013621    11.00000   -1.20000
AFIX   0
HKLF 4
 
REM  inamori1602b
REM R1 =  0.0526 for    5434 Fo > 4sig(Fo)  and  0.0613 for all    6209 data
REM    316 parameters refined using      0 restraints
 
END  
     
WGHT      0.0591      0.3998 

REM No hydrogen bonds found for HTAB generation

REM Highest difference peak  0.435,  deepest hole -0.536,  1-sigma level  0.170
Q1    1   1.1153  0.9881  0.6311  11.00000  0.05    0.44
Q2    1   1.2247  1.0185  0.6404  11.00000  0.05    0.42
Q3    1   0.3258  0.5177  0.7498  11.00000  0.05    0.41
Q4    1   0.6891  0.3841  0.9367  11.00000  0.05    0.41
Q5    1   0.6249  0.5180  0.4200  11.00000  0.05    0.41
Q6    1   0.3324  0.4555  0.8463  11.00000  0.05    0.40
Q7    1   0.6381  0.1427  0.8112  11.00000  0.05    0.40
Q8    1   0.8835  0.0350  0.3112  11.00000  0.05    0.40
Q9    1   0.5429  0.3847  0.3083  11.00000  0.05    0.40
Q10   1   0.6719  0.2193  0.9072  11.00000  0.05    0.39
Q11   1   0.8893  0.9496  0.2658  11.00000  0.05    0.39
Q12   1   0.8399  0.9058  0.2701  11.00000  0.05    0.39
Q13   1   0.6666  0.5648  0.3661  11.00000  0.05    0.38
Q14   1   0.9179 -0.0275  0.2180  11.00000  0.05    0.38
Q15   1   0.6043  0.5185  0.3775  11.00000  0.05    0.37
Q16   1   0.5893  0.0024  0.6816  11.00000  0.05    0.37
Q17   1   0.5455  0.0161  0.8617  11.00000  0.05    0.37
Q18   1   0.4525  0.0647  0.2454  11.00000  0.05    0.37
Q19   1   0.5705 -0.0196  0.7452  11.00000  0.05    0.36
Q20   1   0.6620  0.3985  0.1447  11.00000  0.05    0.36
Q21   1   0.7986  0.0552  0.4788  11.00000  0.05    0.36
Q22   1   0.3256  0.5539  0.8996  11.00000  0.05    0.36
Q23   1   0.5932  0.9666  0.7987  11.00000  0.05    0.36
Q24   1   0.6307  0.0859  0.8470  11.00000  0.05    0.36
Q25   1   0.7352  0.4421  0.9530  11.00000  0.05    0.36
;

loop_
_symmetry_equiv_pos_site_id
_space_group_symop_operation_xyz
1 +X,+Y,+Z
2 -X,-Y,-Z

loop_
_atom_site_label
_atom_site_type_symbol
_atom_site_fract_x
_atom_site_fract_y
_atom_site_fract_z
_atom_site_U_iso_or_equiv
_atom_site_adp_type
_atom_site_occupancy
_atom_site_site_symmetry_multiplicity
_atom_site_calc_flag
_atom_site_refinement_flags
S1 S 0.55778(6) 0.41650(5) 0.92007(3) 0.02597(13) Uani 1 2 d .
S2 S 0.67962(6) 0.71090(5) 0.91732(3) 0.02670(13) Uani 1 2 d .
S3 S 0.49338(6) 0.17950(5) 0.80591(3) 0.02629(13) Uani 1 2 d .
C1 C 0.6273(2) 0.55877(18) 0.87695(10) 0.0230(4) Uani 1 2 d .
C2 C 0.6481(2) 0.54775(17) 0.79870(10) 0.0207(4) Uani 1 2 d .
C3 C 0.6005(2) 0.41764(17) 0.77059(10) 0.0208(4) Uani 1 2 d .
C4 C 0.5501(2) 0.33970(18) 0.83059(10) 0.0227(4) Uani 1 2 d .
C5 C 0.7332(2) 0.76682(18) 0.82616(10) 0.0232(4) Uani 1 2 d .
C6 C 0.7126(2) 0.66969(17) 0.76794(10) 0.0209(3) Uani 1 2 d .
C7 C 0.7571(2) 0.70180(18) 0.69294(10) 0.0215(4) Uani 1 2 d .
C8 C 0.8160(2) 0.82691(17) 0.67562(10) 0.0228(4) Uani 1 2 d .
C9 C 0.8314(2) 0.92177(18) 0.73500(11) 0.0264(4) Uani 1 2 d .
C10 C 0.7912(2) 0.89354(19) 0.80972(11) 0.0273(4) Uani 1 2 d .
C11 C 0.5350(2) 0.21317(18) 0.70988(10) 0.0221(4) Uani 1 2 d .
C12 C 0.5916(2) 0.34433(17) 0.69851(10) 0.0195(3) Uani 1 2 d .
C13 C 0.6295(2) 0.38051(17) 0.62344(10) 0.0209(4) Uani 1 2 d .
C14 C 0.6122(2) 0.29270(17) 0.56179(10) 0.0201(3) Uani 1 2 d .
C15 C 0.5552(2) 0.16393(18) 0.57558(10) 0.0246(4) Uani 1 2 d .
C16 C 0.5166(2) 0.12406(18) 0.64894(11) 0.0258(4) Uani 1 2 d .
C17 C 0.8641(2) 0.86269(18) 0.59470(11) 0.0260(4) Uani 1 2 d .
C18 C 0.8522(2) 0.75297(18) 0.53404(10) 0.0246(4) Uani 1 2 d .
C19 C 0.9076(2) 0.79772(19) 0.45511(10) 0.0263(4) Uani 1 2 d .
C20 C 0.8889(2) 0.69138(19) 0.39289(11) 0.0278(4) Uani 1 2 d .
C21 C 0.9404(2) 0.7386(2) 0.31384(11) 0.0287(4) Uani 1 2 d .
C22 C 0.9193(3) 0.6352(2) 0.24985(11) 0.0302(4) Uani 1 2 d .
C23 C 0.9688(3) 0.6852(2) 0.17126(11) 0.0360(5) Uani 1 2 d .
C24 C 0.9465(3) 0.5821(3) 0.10745(13) 0.0451(6) Uani 1 2 d .
C25 C 0.6574(3) 0.33927(18) 0.48233(10) 0.0245(4) Uani 1 2 d .
C26 C 0.6542(2) 0.23574(18) 0.41831(10) 0.0232(4) Uani 1 2 d .
C27 C 0.7121(2) 0.29032(19) 0.34186(10) 0.0247(4) Uani 1 2 d .
C28 C 0.7045(2) 0.18870(18) 0.27691(10) 0.0242(4) Uani 1 2 d .
C29 C 0.7664(2) 0.24088(18) 0.20072(10) 0.0250(4) Uani 1 2 d .
C30 C 0.7517(3) 0.13899(19) 0.13567(10) 0.0273(4) Uani 1 2 d .
C31 C 0.8120(3) 0.1911(2) 0.05947(11) 0.0332(5) Uani 1 2 d .
C32 C 0.7776(4) 0.0965(3) -0.00762(12) 0.0484(6) Uani 1 2 d .
H7 H 0.74668 0.63667 0.65323 0.0258 Uiso 1 2 calc R
H9 H 0.87057 1.00783 0.72344 0.0317 Uiso 1 2 calc R
H10 H 0.80271 0.95898 0.84921 0.0327 Uiso 1 2 calc R
H13 H 0.66817 0.46774 0.6145 0.0251 Uiso 1 2 calc R
H15 H 0.54292 0.10295 0.53377 0.0295 Uiso 1 2 calc R
H16 H 0.47799 0.03665 0.6574 0.0310 Uiso 1 2 calc R
H17A H 0.98208 0.8963 0.59712 0.0312 Uiso 1 2 calc R
H17B H 0.79039 0.93615 0.57715 0.0312 Uiso 1 2 calc R
H18A H 0.73374 0.72084 0.52944 0.0295 Uiso 1 2 calc R
H18B H 0.92432 0.67824 0.55113 0.0295 Uiso 1 2 calc R
H19A H 0.83931 0.87533 0.43936 0.0315 Uiso 1 2 calc R
H19B H 1.02777 0.82596 0.45939 0.0315 Uiso 1 2 calc R
H20A H 0.76933 0.66144 0.3894 0.0333 Uiso 1 2 calc R
H20B H 0.95968 0.61467 0.40783 0.0333 Uiso 1 2 calc R
H21A H 0.87146 0.81677 0.2998 0.0344 Uiso 1 2 calc R
H21B H 1.06055 0.76681 0.31739 0.0344 Uiso 1 2 calc R
H22A H 0.7995 0.60586 0.24658 0.0363 Uiso 1 2 calc R
H22B H 0.98983 0.55754 0.26321 0.0363 Uiso 1 2 calc R
H23A H 0.89872 0.76322 0.158 0.0432 Uiso 1 2 calc R
H23B H 1.08877 0.71402 0.17439 0.0432 Uiso 1 2 calc R
H24A H 0.98019 0.61983 0.05857 0.0541 Uiso 1 2 calc R
H24B H 1.01763 0.50537 0.11952 0.0541 Uiso 1 2 calc R
H24C H 0.82744 0.55459 0.10311 0.0541 Uiso 1 2 calc R
H25A H 0.77247 0.37841 0.48609 0.0294 Uiso 1 2 calc R
H25B H 0.57791 0.41061 0.46717 0.0294 Uiso 1 2 calc R
H26A H 0.53752 0.20064 0.41112 0.0279 Uiso 1 2 calc R
H26B H 0.7289 0.16156 0.43379 0.0279 Uiso 1 2 calc R
H27A H 0.63955 0.36628 0.32729 0.0297 Uiso 1 2 calc R
H27B H 0.82994 0.32308 0.34879 0.0297 Uiso 1 2 calc R
H28A H 0.58603 0.15775 0.26919 0.0291 Uiso 1 2 calc R
H28B H 0.77441 0.11168 0.29223 0.0291 Uiso 1 2 calc R
H29A H 0.69944 0.31981 0.18616 0.0299 Uiso 1 2 calc R
H29B H 0.88644 0.26849 0.20772 0.0299 Uiso 1 2 calc R
H30A H 0.81938 0.06035 0.15009 0.0327 Uiso 1 2 calc R
H30B H 0.63181 0.11085 0.12899 0.0327 Uiso 1 2 calc R
H31A H 0.75479 0.27601 0.04843 0.0399 Uiso 1 2 calc R
H31B H 0.93542 0.20856 0.06434 0.0399 Uiso 1 2 calc R
H32A H 0.81905 0.13524 -0.05489 0.0581 Uiso 1 2 calc R
H32B H 0.83613 0.01286 0.00229 0.0581 Uiso 1 2 calc R
H32C H 0.65539 0.08035 -0.01362 0.0581 Uiso 1 2 calc R

loop_
_atom_site_aniso_label
_atom_site_aniso_U_11
_atom_site_aniso_U_22
_atom_site_aniso_U_33
_atom_site_aniso_U_12
_atom_site_aniso_U_13
_atom_site_aniso_U_23
S1 0.0302(3) 0.0303(3) 0.0178(2) -0.00023(19) 0.00493(17) 0.00142(18)
S2 0.0313(3) 0.0291(3) 0.0195(2) -0.00021(19) 0.00141(18) -0.00509(19)
S3 0.0328(3) 0.0239(3) 0.0225(2) -0.00326(19) 0.00510(18) 0.00400(19)
C1 0.0235(9) 0.0250(9) 0.0207(9) 0.0019(7) 0.0019(7) -0.0017(7)
C2 0.0193(8) 0.0248(9) 0.0181(8) 0.0024(7) 0.0009(6) 0.0007(7)
C3 0.0187(8) 0.0251(9) 0.0186(8) 0.0025(7) 0.0012(6) 0.0021(7)
C4 0.0233(9) 0.0240(9) 0.0210(9) 0.0001(7) 0.0034(7) 0.0014(7)
C5 0.0228(9) 0.0258(9) 0.0210(9) 0.0021(7) -0.0004(7) -0.0037(7)
C6 0.0187(8) 0.0227(9) 0.0212(9) 0.0012(7) -0.0002(6) -0.0008(7)
C7 0.0212(8) 0.0216(9) 0.0216(9) -0.0006(7) 0.0002(7) -0.0013(7)
C8 0.0220(8) 0.0218(9) 0.0245(9) 0.0008(7) 0.0001(7) 0.0007(7)
C9 0.0276(9) 0.0195(9) 0.0321(10) -0.0014(7) -0.0000(8) -0.0017(8)
C10 0.0305(10) 0.0244(10) 0.0266(10) 0.0009(8) -0.0011(8) -0.0075(8)
C11 0.0222(8) 0.0227(9) 0.0216(9) 0.0005(7) 0.0019(7) 0.0031(7)
C12 0.0181(8) 0.0205(9) 0.0199(8) 0.0012(6) 0.0002(6) 0.0001(7)
C13 0.0223(8) 0.0197(9) 0.0209(9) -0.0008(7) 0.0022(7) -0.0000(7)
C14 0.0203(8) 0.0213(9) 0.0187(8) 0.0020(7) 0.0000(6) -0.0003(7)
C15 0.0292(9) 0.0224(9) 0.0222(9) -0.0004(7) -0.0004(7) -0.0036(7)
C16 0.0300(10) 0.0190(9) 0.0286(10) -0.0040(7) 0.0018(8) 0.0011(8)
C17 0.0286(10) 0.0219(9) 0.0277(10) -0.0018(7) 0.0031(8) 0.0019(8)
C18 0.0236(9) 0.0245(9) 0.0258(9) -0.0025(7) 0.0017(7) 0.0036(8)
C19 0.0254(9) 0.0280(10) 0.0256(9) -0.0026(7) 0.0034(7) 0.0052(8)
C20 0.0274(9) 0.0314(10) 0.0248(10) -0.0037(8) 0.0038(7) 0.0043(8)
C21 0.0263(9) 0.0328(11) 0.0273(10) 0.0015(8) 0.0042(8) 0.0062(8)
C22 0.0279(10) 0.0367(11) 0.0264(10) 0.0014(8) 0.0036(8) 0.0050(9)
C23 0.0295(10) 0.0525(14) 0.0265(10) 0.0064(9) 0.0059(8) 0.0082(10)
C24 0.0364(12) 0.0705(17) 0.0286(11) 0.0080(11) 0.0049(9) 0.0006(11)
C25 0.0320(10) 0.0244(9) 0.0172(8) -0.0008(7) 0.0021(7) -0.0004(7)
C26 0.0256(9) 0.0253(9) 0.0188(9) 0.0001(7) 0.0010(7) -0.0007(7)
C27 0.0277(9) 0.0278(10) 0.0188(9) 0.0006(8) 0.0018(7) -0.0005(7)
C28 0.0271(9) 0.0260(10) 0.0196(9) 0.0005(7) 0.0003(7) -0.0004(7)
C29 0.0272(9) 0.0268(10) 0.0209(9) 0.0000(7) 0.0021(7) -0.0001(8)
C30 0.0302(10) 0.0316(10) 0.0202(9) 0.0000(8) 0.0022(7) -0.0008(8)
C31 0.0408(11) 0.0397(12) 0.0192(9) -0.0030(9) 0.0018(8) -0.0026(9)
C32 0.0690(17) 0.0530(15) 0.0234(11) -0.0060(13) 0.0060(11) -0.0074(10)

loop_
_atom_type_symbol
_atom_type_description
_atom_type_scat_dispersion_real
_atom_type_scat_dispersion_imag
_atom_type_scat_source
C C 0.0033 0.0016
;
International Tables for Crystallography
(Vol. C, Tables 4.2.6.8 and 6.1.1.4)
;
H H 0.0000 0.0000
;
International Tables for Crystallography
(Vol. C, Table 6.1.1.4)
;
S S 0.1246 0.1234
;
International Tables for Crystallography
(Vol. C, Tables 4.2.6.8 and 6.1.1.4)
;

loop_
_geom_angle_atom_site_label_1
_geom_angle_atom_site_label_2
_geom_angle_atom_site_label_3
_geom_angle
_geom_angle_publ_flag
C1 S1 C4 88.85(9) yes
C1 S2 C5 89.44(9) yes
C4 S3 C11 89.35(9) yes
S1 C1 S2 129.89(11) yes
S1 C1 C2 114.80(14) yes
S2 C1 C2 115.28(14) yes
C1 C2 C3 111.00(16) yes
C1 C2 C6 111.06(15) yes
C3 C2 C6 137.94(16) yes
C2 C3 C4 110.40(15) yes
C2 C3 C12 138.84(16) yes
C4 C3 C12 110.75(15) yes
S1 C4 S3 129.40(11) yes
S1 C4 C3 114.91(14) yes
S3 C4 C3 115.67(13) yes
S2 C5 C6 113.19(13) yes
S2 C5 C10 125.59(14) yes
C6 C5 C10 121.23(16) yes
C2 C6 C5 111.02(15) yes
C2 C6 C7 130.69(16) yes
C5 C6 C7 118.28(16) yes
C6 C7 C8 121.28(16) yes
C7 C8 C9 118.65(16) yes
C7 C8 C17 121.69(15) yes
C9 C8 C17 119.66(16) yes
C8 C9 C10 121.84(17) yes
C5 C10 C9 118.70(17) yes
S3 C11 C12 113.34(13) yes
S3 C11 C16 125.33(14) yes
C12 C11 C16 121.33(16) yes
C3 C12 C11 110.88(15) yes
C3 C12 C13 131.53(16) yes
C11 C12 C13 117.58(16) yes
C12 C13 C14 121.91(16) yes
C13 C14 C15 118.63(16) yes
C13 C14 C25 118.67(15) yes
C15 C14 C25 122.70(15) yes
C14 C15 C16 121.30(16) yes
C11 C16 C15 119.24(17) yes
C8 C17 C18 116.76(15) yes
C17 C18 C19 112.80(15) yes
C18 C19 C20 113.58(16) yes
C19 C20 C21 113.03(16) yes
C20 C21 C22 114.32(16) yes
C21 C22 C23 113.38(17) yes
C22 C23 C24 113.24(19) yes
C14 C25 C26 116.67(15) yes
C25 C26 C27 112.67(15) yes
C26 C27 C28 113.11(16) yes
C27 C28 C29 113.65(15) yes
C28 C29 C30 112.78(15) yes
C29 C30 C31 112.90(16) yes
C30 C31 C32 113.19(18) yes
C6 C7 H7 119.362 no
C8 C7 H7 119.361 no
C8 C9 H9 119.081 no
C10 C9 H9 119.082 no
C5 C10 H10 120.651 no
C9 C10 H10 120.654 no
C12 C13 H13 119.047 no
C14 C13 H13 119.040 no
C14 C15 H15 119.349 no
C16 C15 H15 119.348 no
C11 C16 H16 120.383 no
C15 C16 H16 120.382 no
C8 C17 H17A 108.101 no
C8 C17 H17B 108.109 no
C18 C17 H17A 108.108 no
C18 C17 H17B 108.102 no
H17A C17 H17B 107.296 no
C17 C18 H18A 109.033 no
C17 C18 H18B 109.030 no
C19 C18 H18A 109.028 no
C19 C18 H18B 109.029 no
H18A C18 H18B 107.797 no
C18 C19 H19A 108.850 no
C18 C19 H19B 108.849 no
C20 C19 H19A 108.847 no
C20 C19 H19B 108.850 no
H19A C19 H19B 107.705 no
C19 C20 H20A 108.976 no
C19 C20 H20B 108.975 no
C21 C20 H20A 108.976 no
C21 C20 H20B 108.981 no
H20A C20 H20B 107.774 no
C20 C21 H21A 108.683 no
C20 C21 H21B 108.677 no
C22 C21 H21A 108.672 no
C22 C21 H21B 108.671 no
H21A C21 H21B 107.614 no
C21 C22 H22A 108.902 no
C21 C22 H22B 108.897 no
C23 C22 H22A 108.887 no
C23 C22 H22B 108.893 no
H22A C22 H22B 107.728 no
C22 C23 H23A 108.933 no
C22 C23 H23B 108.935 no
C24 C23 H23A 108.926 no
C24 C23 H23B 108.925 no
H23A C23 H23B 107.742 no
C23 C24 H24A 109.470 no
C23 C24 H24B 109.462 no
C23 C24 H24C 109.470 no
H24A C24 H24B 109.483 no
H24A C24 H24C 109.469 no
H24B C24 H24C 109.475 no
C14 C25 H25A 108.125 no
C14 C25 H25B 108.129 no
C26 C25 H25A 108.130 no
C26 C25 H25B 108.124 no
H25A C25 H25B 107.310 no
C25 C26 H26A 109.054 no
C25 C26 H26B 109.052 no
C27 C26 H26A 109.063 no
C27 C26 H26B 109.064 no
H26A C26 H26B 107.819 no
C26 C27 H27A 108.960 no
C26 C27 H27B 108.953 no
C28 C27 H27A 108.960 no
C28 C27 H27B 108.964 no
H27A C27 H27B 107.761 no
C27 C28 H28A 108.835 no
C27 C28 H28B 108.828 no
C29 C28 H28A 108.835 no
C29 C28 H28B 108.835 no
H28A C28 H28B 107.694 no
C28 C29 H29A 109.031 no
C28 C29 H29B 109.026 no
C30 C29 H29A 109.036 no
C30 C29 H29B 109.042 no
H29A C29 H29B 107.810 no
C29 C30 H30A 109.008 no
C29 C30 H30B 109.009 no
C31 C30 H30A 109.007 no
C31 C30 H30B 109.004 no
H30A C30 H30B 107.789 no
C30 C31 H31A 108.944 no
C30 C31 H31B 108.934 no
C32 C31 H31A 108.940 no
C32 C31 H31B 108.944 no
H31A C31 H31B 107.754 no
C31 C32 H32A 109.470 no
C31 C32 H32B 109.474 no
C31 C32 H32C 109.470 no
H32A C32 H32B 109.475 no
H32A C32 H32C 109.469 no
H32B C32 H32C 109.469 no

loop_
_geom_bond_atom_site_label_1
_geom_bond_atom_site_label_2
_geom_bond_distance
_geom_bond_publ_flag
S1 C1 1.7284(19) yes
S1 C4 1.7290(19) yes
S2 C1 1.7280(19) yes
S2 C5 1.7531(19) yes
S3 C4 1.7269(19) yes
S3 C11 1.7486(19) yes
C1 C2 1.378(2) yes
C2 C3 1.444(2) yes
C2 C6 1.449(2) yes
C3 C4 1.383(3) yes
C3 C12 1.448(2) yes
C5 C6 1.407(2) yes
C5 C10 1.397(3) yes
C6 C7 1.403(3) yes
C7 C8 1.388(3) yes
C8 C9 1.403(3) yes
C8 C17 1.517(3) yes
C9 C10 1.380(3) yes
C11 C12 1.418(3) yes
C11 C16 1.386(3) yes
C12 C13 1.401(2) yes
C13 C14 1.387(2) yes
C14 C15 1.404(3) yes
C14 C25 1.518(3) yes
C15 C16 1.385(3) yes
C17 C18 1.523(3) yes
C18 C19 1.527(3) yes
C19 C20 1.520(3) yes
C20 C21 1.527(3) yes
C21 C22 1.522(3) yes
C22 C23 1.525(3) yes
C23 C24 1.519(3) yes
C25 C26 1.519(3) yes
C26 C27 1.528(3) yes
C27 C28 1.517(3) yes
C28 C29 1.526(3) yes
C29 C30 1.522(3) yes
C30 C31 1.522(3) yes
C31 C32 1.516(3) yes
C7 H7 0.950 no
C9 H9 0.950 no
C10 H10 0.950 no
C13 H13 0.950 no
C15 H15 0.950 no
C16 H16 0.950 no
C17 H17A 0.990 no
C17 H17B 0.990 no
C18 H18A 0.990 no
C18 H18B 0.990 no
C19 H19A 0.990 no
C19 H19B 0.990 no
C20 H20A 0.990 no
C20 H20B 0.990 no
C21 H21A 0.990 no
C21 H21B 0.990 no
C22 H22A 0.990 no
C22 H22B 0.990 no
C23 H23A 0.990 no
C23 H23B 0.990 no
C24 H24A 0.980 no
C24 H24B 0.980 no
C24 H24C 0.980 no
C25 H25A 0.990 no
C25 H25B 0.990 no
C26 H26A 0.990 no
C26 H26B 0.990 no
C27 H27A 0.990 no
C27 H27B 0.990 no
C28 H28A 0.990 no
C28 H28B 0.990 no
C29 H29A 0.990 no
C29 H29B 0.990 no
C30 H30A 0.990 no
C30 H30B 0.990 no
C31 H31A 0.990 no
C31 H31B 0.990 no
C32 H32A 0.980 no
C32 H32B 0.980 no
C32 H32C 0.980 no

loop_
_geom_contact_atom_site_label_1
_geom_contact_atom_site_label_2
_geom_contact_distance
_geom_contact_publ_flag
_geom_contact_site_symmetry_2
C2 C13 3.465(3) no .
C3 C7 3.437(3) no .
C5 C8 2.791(3) no .
C6 C9 2.789(3) no .
C7 C10 2.797(3) no .
C7 C13 3.586(3) no .
C7 C18 2.937(3) no .
C11 C14 2.792(3) no .
C12 C15 2.800(3) no .
C13 C16 2.788(3) no .
C15 C26 2.966(3) no .
S1 S1 3.3870(10) no 2_667
C9 C16 3.528(3) no 1_565
C16 C9 3.528(3) no 1_545
S2 H10 2.9649 no .
S3 H16 2.9414 no .
C2 H7 2.8264 no .
C2 H13 3.3008 no .
C3 H7 3.2654 no .
C3 H13 2.8331 no .
C5 H7 3.2713 no .
C5 H9 3.2463 no .
C6 H10 3.3017 no .
C6 H13 3.3484 no .
C7 H9 3.2556 no .
C7 H13 2.7955 no .
C7 H17A 3.1729 no .
C7 H17B 3.1452 no .
C7 H18A 2.8490 no .
C7 H18B 2.8424 no .
C8 H10 3.2893 no .
C8 H18A 2.8006 no .
C8 H18B 2.7801 no .
C9 H7 3.2596 no .
C9 H17A 2.7204 no .
C9 H17B 2.7560 no .
C11 H13 3.2714 no .
C11 H15 3.2468 no .
C12 H7 3.3139 no .
C12 H16 3.3027 no .
C13 H7 2.7881 no .
C13 H15 3.2565 no .
C13 H25A 2.6740 no .
C13 H25B 2.7521 no .
C14 H16 3.2881 no .
C14 H26A 2.8110 no .
C14 H26B 2.7625 no .
C15 H13 3.2572 no .
C15 H25A 3.2122 no .
C15 H25B 3.1544 no .
C15 H26A 2.8843 no .
C15 H26B 2.8595 no .
C17 H7 2.6906 no .
C17 H9 2.6604 no .
C17 H19A 2.7037 no .
C17 H19B 2.7426 no .
C18 H7 2.5573 no .
C18 H13 3.5524 no .
C18 H20A 2.7259 no .
C18 H20B 2.7471 no .
C19 H17A 2.6959 no .
C19 H17B 2.7175 no .
C19 H21A 2.7128 no .
C19 H21B 2.7314 no .
C20 H18A 2.7201 no .
C20 H18B 2.7586 no .
C20 H22A 2.7442 no .
C20 H22B 2.7571 no .
C21 H19A 2.7131 no .
C21 H19B 2.7346 no .
C21 H23A 2.7306 no .
C21 H23B 2.7357 no .
C22 H20A 2.7443 no .
C22 H20B 2.7626 no .
C22 H24A 3.3757 no .
C22 H24B 2.7407 no .
C22 H24C 2.7408 no .
C23 H21A 2.7206 no .
C23 H21B 2.7338 no .
C24 H22A 2.7251 no .
C24 H22B 2.7303 no .
C24 H31A 3.5696 no .
C25 H13 2.6242 no .
C25 H15 2.7268 no .
C25 H27A 2.7095 no .
C25 H27B 2.7335 no .
C26 H15 2.6042 no .
C26 H28A 2.7347 no .
C26 H28B 2.7124 no .
C27 H25A 2.6766 no .
C27 H25B 2.7284 no .
C27 H29A 2.7234 no .
C27 H29B 2.7536 no .
C28 H26A 2.7189 no .
C28 H26B 2.7428 no .
C28 H30A 2.7273 no .
C28 H30B 2.7209 no .
C29 H27A 2.7459 no .
C29 H27B 2.7240 no .
C29 H31A 2.6722 no .
C29 H31B 2.7747 no .
C30 H28A 2.7062 no .
C30 H28B 2.7371 no .
C30 H32A 3.3707 no .
C30 H32B 2.7356 no .
C30 H32C 2.7356 no .
C31 H29A 2.7209 no .
C31 H29B 2.7274 no .
C32 H30A 2.7772 no .
C32 H30B 2.6753 no .
H7 H13 1.9238 no .
H7 H17A 3.3874 no .
H7 H17B 3.3439 no .
H7 H18A 2.3218 no .
H7 H18B 2.3397 no .
H9 H10 2.3260 no .
H9 H17A 2.6350 no .
H9 H17B 2.6889 no .
H13 H18A 3.0256 no .
H13 H18B 3.1670 no .
H13 H25A 2.5599 no .
H13 H25B 2.6892 no .
H15 H16 2.3312 no .
H15 H25A 3.4469 no .
H15 H25B 3.3499 no .
H15 H26A 2.3590 no .
H15 H26B 2.3914 no .
H17A H18A 2.8561 no .
H17A H18B 2.3767 no .
H17A H19A 2.9328 no .
H17A H19B 2.5263 no .
H17B H18A 2.3592 no .
H17B H18B 2.8562 no .
H17B H19A 2.5075 no .
H17B H19B 3.0262 no .
H18A H19A 2.3940 no .
H18A H19B 2.8657 no .
H18A H20A 2.5243 no .
H18A H20B 3.0020 no .
H18A H25A 3.5551 no .
H18A H25B 3.5155 no .
H18B H19A 2.8658 no .
H18B H19B 2.3630 no .
H18B H20A 3.0287 no .
H18B H20B 2.5884 no .
H18B H25A 3.4259 no .
H19A H20A 2.3801 no .
H19A H20B 2.8601 no .
H19A H21A 2.5105 no .
H19A H21B 2.9922 no .
H19B H20A 2.8602 no .
H19B H20B 2.3629 no .
H19B H21A 2.9963 no .
H19B H21B 2.5535 no .
H20A H21A 2.3842 no .
H20A H21B 2.8643 no .
H20A H22A 2.5568 no .
H20A H22B 3.0259 no .
H20A H25A 3.3386 no .
H20A H25B 3.2804 no .
H20A H27A 3.3131 no .
H20A H27B 3.5264 no .
H20B H21A 2.8642 no .
H20B H21B 2.3691 no .
H20B H22A 3.0342 no .
H20B H22B 2.5904 no .
H20B H25A 3.1547 no .
H20B H27B 3.2647 no .
H21A H22A 2.3767 no .
H21A H22B 2.8597 no .
H21A H23A 2.5325 no .
H21A H23B 2.9968 no .
H21B H22A 2.8597 no .
H21B H22B 2.3659 no .
H21B H23A 3.0095 no .
H21B H23B 2.5522 no .
H22A H23A 2.3780 no .
H22A H23B 2.8640 no .
H22A H24B 3.0144 no .
H22A H24C 2.5569 no .
H22A H27A 3.1034 no .
H22A H27B 3.3916 no .
H22A H29A 3.1580 no .
H22A H29B 3.5470 no .
H22B H23A 2.8641 no .
H22B H23B 2.3740 no .
H22B H24B 2.5623 no .
H22B H24C 3.0224 no .
H22B H27A 3.5875 no .
H22B H27B 3.1043 no .
H22B H29A 3.5393 no .
H22B H29B 3.1666 no .
H23A H24A 2.3506 no .
H23A H24B 2.8559 no .
H23A H24C 2.3658 no .
H23B H24A 2.3506 no .
H23B H24B 2.3657 no .
H23B H24C 2.8559 no .
H24B H29A 3.3773 no .
H24B H29B 3.0588 no .
H24B H31A 3.3100 no .
H24B H31B 3.2015 no .
H24C H29A 2.9871 no .
H24C H29B 3.4619 no .
H24C H31A 3.0129 no .
H25A H26A 2.8528 no .
H25A H26B 2.3857 no .
H25A H27A 2.9190 no .
H25A H27B 2.5005 no .
H25B H26A 2.3442 no .
H25B H26B 2.8533 no .
H25B H27A 2.5297 no .
H25B H27B 3.0359 no .
H26A H27A 2.3904 no .
H26A H27B 2.8682 no .
H26A H28A 2.5406 no .
H26A H28B 2.9666 no .
H26B H27A 2.8682 no .
H26B H27B 2.3713 no .
H26B H28A 3.0377 no .
H26B H28B 2.5424 no .
H27A H28A 2.3602 no .
H27A H28B 2.8581 no .
H27A H29A 2.5513 no .
H27A H29B 3.0544 no .
H27B H28A 2.8581 no .
H27B H28B 2.3779 no .
H27B H29A 2.9739 no .
H27B H29B 2.5601 no .
H28A H29A 2.3900 no .
H28A H29B 2.8652 no .
H28A H30A 2.9777 no .
H28A H30B 2.5143 no .
H28B H29A 2.8654 no .
H28B H29B 2.3655 no .
H28B H30A 2.5542 no .
H28B H30B 3.0152 no .
H29A H30A 2.8640 no .
H29A H30B 2.3781 no .
H29A H31A 2.4819 no .
H29A H31B 3.0724 no .
H29B H30A 2.3731 no .
H29B H30B 2.8641 no .
H29B H31A 2.9246 no .
H29B H31B 2.5987 no .
H30A H31A 2.8605 no .
H30A H31B 2.3345 no .
H30A H32B 2.6145 no .
H30A H32C 3.0935 no .
H30B H31A 2.4162 no .
H30B H31B 2.8605 no .
H30B H32A 3.5763 no .
H30B H32B 2.9374 no .
H30B H32C 2.5063 no .
H31A H32A 2.3484 no .
H31A H32B 2.8540 no .
H31A H32C 2.3634 no .
H31B H32A 2.3485 no .
H31B H32B 2.3635 no .
H31B H32C 2.8540 no .
S1 H23B 3.5357 no 2_766
S1 H24B 3.5340 no 2_766
S1 H24C 3.0688 no 2_666
S1 H31A 3.0437 no 1_556
S1 H32A 3.5423 no 1_556
S2 H24A 3.4883 no 1_556
S2 H24B 3.3183 no 2_766
S2 H29A 3.4492 no 2_666
S2 H30B 3.1414 no 2_666
S2 H31A 3.5028 no 2_666
S2 H31B 3.1490 no 2_766
S2 H32B 3.5779 no 1_566
S3 H10 3.3843 no 1_545
S3 H21A 3.3629 no 2_666
S3 H22A 3.2903 no 2_666
S3 H23A 3.2313 no 2_666
S3 H23B 3.4721 no 2_766
S3 H30A 3.5666 no 2_656
S3 H30B 3.3225 no 2_656
S3 H32A 3.5021 no 1_556
S3 H32C 3.5044 no 1_556
C1 H24B 2.8772 no 2_766
C1 H29A 3.0365 no 2_666
C2 H22B 3.2649 no 2_766
C2 H23B 3.3981 no 2_766
C2 H24B 3.0067 no 2_766
C2 H27A 3.2278 no 2_666
C2 H29A 3.0741 no 2_666
C3 H22A 3.1695 no 2_666
C3 H22B 3.3158 no 2_766
C3 H23B 2.9313 no 2_766
C3 H24B 3.5915 no 2_766
C3 H27A 3.3402 no 2_666
C4 H22A 3.0806 no 2_666
C4 H23B 2.9071 no 2_766
C4 H24C 3.4022 no 2_666
C4 H32A 3.5469 no 1_556
C5 H24B 3.5093 no 2_766
C5 H28A 3.0710 no 2_666
C5 H29A 3.5226 no 2_666
C5 H29B 3.1000 no 2_766
C5 H30B 3.2541 no 2_666
C5 H31B 3.1890 no 2_766
C6 H22B 3.3447 no 2_766
C6 H24B 3.3640 no 2_766
C6 H27A 3.2034 no 2_666
C6 H28A 2.9944 no 2_666
C6 H29A 3.3764 no 2_666
C6 H29B 3.2377 no 2_766
C7 H22B 3.3816 no 2_766
C7 H26A 3.0688 no 2_666
C7 H27A 3.2107 no 2_666
C7 H27B 3.3731 no 2_766
C7 H28A 3.1475 no 2_666
C7 H29B 3.2619 no 2_766
C8 H16 3.4224 no 1_565
C8 H26A 3.1360 no 2_666
C8 H27B 3.2223 no 2_766
C8 H28A 3.3496 no 2_666
C8 H28B 3.3184 no 2_766
C8 H29B 3.2080 no 2_766
C9 H16 3.2784 no 1_565
C9 H21B 3.4068 no 2_776
C9 H28A 3.3881 no 2_666
C9 H28B 3.1817 no 2_766
C9 H29B 3.0947 no 2_766
C9 H30A 3.3513 no 2_766
C10 H28A 3.2729 no 2_666
C10 H29B 3.0527 no 2_766
C10 H30A 3.1614 no 2_766
C10 H30B 3.5394 no 2_666
C10 H31B 3.2024 no 2_766
C10 H32A 3.3755 no 1_566
C10 H32B 3.5494 no 1_566
C11 H9 3.3750 no 1_545
C11 H20A 3.1844 no 2_666
C11 H21A 3.2203 no 2_666
C11 H21B 3.2499 no 2_766
C11 H22A 3.3205 no 2_666
C11 H23B 3.5991 no 2_766
C12 H20A 3.1864 no 2_666
C12 H21B 2.9901 no 2_766
C12 H22A 3.3003 no 2_666
C12 H22B 3.4878 no 2_766
C12 H23B 3.3539 no 2_766
C12 H27A 3.4807 no 2_666
C13 H20A 3.1757 no 2_666
C13 H20B 3.3066 no 2_766
C13 H21B 3.0249 no 2_766
C13 H22B 3.5858 no 2_766
C13 H25B 3.0905 no 2_666
C13 H27A 3.4515 no 2_666
C14 H18A 3.1122 no 2_666
C14 H19B 3.1196 no 2_766
C14 H20A 3.1901 no 2_666
C14 H20B 3.5255 no 2_766
C14 H21B 3.3330 no 2_766
C14 H25B 3.3962 no 2_666
C15 H15 3.3581 no 2_656
C15 H17B 2.9636 no 1_545
C15 H18A 3.1101 no 2_666
C15 H19A 3.1402 no 2_666
C15 H19B 3.3691 no 2_766
C15 H20A 3.1878 no 2_666
C15 H21B 3.5667 no 2_766
C16 H9 3.2668 no 1_545
C16 H17B 3.1610 no 1_545
C16 H19A 3.1548 no 2_666
C16 H20A 3.1953 no 2_666
C16 H21A 3.2738 no 2_666
C16 H21B 3.5408 no 2_766
C16 H26A 3.4582 no 2_656
C16 H28A 3.3143 no 2_656
C16 H28B 3.4944 no 2_656
C17 H19B 3.4148 no 2_776
C17 H26A 3.2310 no 2_666
C17 H26B 3.2765 no 2_766
C17 H27B 3.1996 no 2_766
C17 H28B 3.4161 no 2_766
C18 H25A 3.2780 no 2_766
C18 H26A 3.2849 no 2_666
C18 H26B 3.4411 no 2_766
C18 H27B 3.2754 no 2_766
C19 H17A 3.3595 no 2_776
C19 H25A 3.2386 no 2_766
C19 H26B 3.4241 no 2_766
C20 H25A 3.4245 no 2_766
C21 H9 3.0541 no 2_776
C23 H32A 3.2405 no 2_765
C24 H24A 3.5793 no 2_765
C24 H32A 3.5496 no 2_765
C25 H18A 3.1447 no 2_666
C25 H18B 3.3768 no 2_766
C25 H19B 3.1446 no 2_766
C25 H20B 3.5460 no 2_766
C25 H25B 3.2730 no 2_666
C26 H16 3.1985 no 2_656
C26 H17A 3.1880 no 2_766
C26 H18A 3.2530 no 2_666
C26 H18B 3.4587 no 2_766
C26 H19B 3.2987 no 2_766
C27 H17A 3.2276 no 2_766
C27 H18B 3.3783 no 2_766
C28 H16 2.9567 no 2_656
C28 H17A 3.3669 no 2_766
C31 H24A 3.2967 no 2_765
C32 H10 2.8490 no 1_544
C32 H24A 3.5827 no 2_765
C32 H32B 3.2451 no 2_755
H7 H22B 3.1908 no 2_766
H7 H25B 3.2823 no 2_666
H7 H26A 2.9809 no 2_666
H7 H27A 3.0790 no 2_666
H7 H27B 3.3672 no 2_766
H9 C11 3.3750 no 1_565
H9 C16 3.2668 no 1_565
H9 C21 3.0541 no 2_776
H9 H16 3.2824 no 1_565
H9 H21A 2.7421 no 2_776
H9 H21B 2.4625 no 2_776
H9 H23A 3.5415 no 2_776
H9 H23B 3.3199 no 2_776
H9 H28B 3.0744 no 2_766
H9 H29B 3.5895 no 2_766
H9 H30A 3.3123 no 2_766
H10 S3 3.3843 no 1_565
H10 C32 2.8490 no 1_566
H10 H23B 3.4505 no 2_776
H10 H29B 3.5272 no 2_766
H10 H30A 2.9896 no 2_766
H10 H30B 3.5343 no 2_666
H10 H31B 3.0449 no 2_766
H10 H32A 2.4270 no 1_566
H10 H32B 2.7123 no 1_566
H10 H32C 2.9440 no 1_566
H13 H20B 3.0916 no 2_766
H13 H21B 3.3975 no 2_766
H13 H22B 3.3900 no 2_766
H13 H25B 2.6774 no 2_666
H13 H27A 3.1453 no 2_666
H15 C15 3.3581 no 2_656
H15 H15 2.4622 no 2_656
H15 H16 3.5923 no 2_656
H15 H17B 2.6798 no 1_545
H15 H17B 3.2285 no 2_666
H15 H18A 3.0099 no 2_666
H15 H19A 3.0767 no 2_666
H15 H19B 3.4605 no 2_766
H15 H26A 3.2970 no 2_656
H15 H26B 3.4906 no 2_656
H16 C8 3.4224 no 1_545
H16 C9 3.2784 no 1_545
H16 C26 3.1985 no 2_656
H16 C28 2.9567 no 2_656
H16 H9 3.2824 no 1_545
H16 H15 3.5923 no 2_656
H16 H17B 3.0451 no 1_545
H16 H19A 3.1068 no 2_666
H16 H21A 3.2399 no 2_666
H16 H26A 2.6691 no 2_656
H16 H26B 2.9893 no 2_656
H16 H28A 2.4197 no 2_656
H16 H28B 2.6696 no 2_656
H17A C19 3.3595 no 2_776
H17A C26 3.1880 no 2_766
H17A C27 3.2276 no 2_766
H17A C28 3.3669 no 2_766
H17A H19A 2.7957 no 2_776
H17A H19B 2.9898 no 2_776
H17A H21A 3.5639 no 2_776
H17A H26B 2.4329 no 2_766
H17A H27B 2.8264 no 2_766
H17A H28B 2.6737 no 2_766
H17B C15 2.9636 no 1_565
H17B C16 3.1610 no 1_565
H17B H15 2.6798 no 1_565
H17B H15 3.2285 no 2_666
H17B H16 3.0451 no 1_565
H17B H19A 3.5090 no 2_776
H17B H19B 2.8890 no 2_776
H17B H26A 2.9470 no 2_666
H17B H26B 3.4213 no 1_565
H18A C14 3.1122 no 2_666
H18A C15 3.1101 no 2_666
H18A C25 3.1447 no 2_666
H18A C26 3.2530 no 2_666
H18A H15 3.0099 no 2_666
H18A H25B 2.7969 no 2_666
H18A H26A 2.5343 no 2_666
H18B C25 3.3768 no 2_766
H18B C26 3.4587 no 2_766
H18B C27 3.3783 no 2_766
H18B H20B 3.1875 no 2_766
H18B H25A 2.5649 no 2_766
H18B H26B 3.1800 no 2_766
H18B H27B 2.5606 no 2_766
H19A C15 3.1402 no 2_666
H19A C16 3.1548 no 2_666
H19A H15 3.0767 no 2_666
H19A H16 3.1068 no 2_666
H19A H17A 2.7957 no 2_776
H19A H17B 3.5090 no 2_776
H19A H26B 3.0298 no 1_565
H19A H28B 3.5475 no 1_565
H19B C14 3.1196 no 2_766
H19B C15 3.3691 no 2_766
H19B C17 3.4148 no 2_776
H19B C25 3.1446 no 2_766
H19B C26 3.2987 no 2_766
H19B H15 3.4605 no 2_766
H19B H17A 2.9898 no 2_776
H19B H17B 2.8890 no 2_776
H19B H25A 2.7614 no 2_766
H19B H26B 2.6266 no 2_766
H20A C11 3.1844 no 2_666
H20A C12 3.1864 no 2_666
H20A C13 3.1757 no 2_666
H20A C14 3.1901 no 2_666
H20A C15 3.1878 no 2_666
H20A C16 3.1953 no 2_666
H20B C13 3.3066 no 2_766
H20B C14 3.5255 no 2_766
H20B C25 3.5460 no 2_766
H20B H13 3.0916 no 2_766
H20B H18B 3.1875 no 2_766
H20B H25A 2.7572 no 2_766
H21A S3 3.3629 no 2_666
H21A C11 3.2203 no 2_666
H21A C16 3.2738 no 2_666
H21A H9 2.7421 no 2_776
H21A H16 3.2399 no 2_666
H21A H17A 3.5639 no 2_776
H21A H28B 3.0875 no 1_565
H21B C9 3.4068 no 2_776
H21B C11 3.2499 no 2_766
H21B C12 2.9901 no 2_766
H21B C13 3.0249 no 2_766
H21B C14 3.3330 no 2_766
H21B C15 3.5667 no 2_766
H21B C16 3.5408 no 2_766
H21B H9 2.4625 no 2_776
H21B H13 3.3975 no 2_766
H22A S3 3.2903 no 2_666
H22A C3 3.1695 no 2_666
H22A C4 3.0806 no 2_666
H22A C11 3.3205 no 2_666
H22A C12 3.3003 no 2_666
H22B C2 3.2649 no 2_766
H22B C3 3.3158 no 2_766
H22B C6 3.3447 no 2_766
H22B C7 3.3816 no 2_766
H22B C12 3.4878 no 2_766
H22B C13 3.5858 no 2_766
H22B H7 3.1908 no 2_766
H22B H13 3.3900 no 2_766
H23A S3 3.2313 no 2_666
H23A H9 3.5415 no 2_776
H23A H30A 3.0780 no 1_565
H23A H32A 3.0878 no 2_765
H23B S1 3.5357 no 2_766
H23B S3 3.4721 no 2_766
H23B C2 3.3981 no 2_766
H23B C3 2.9313 no 2_766
H23B C4 2.9071 no 2_766
H23B C11 3.5991 no 2_766
H23B C12 3.3539 no 2_766
H23B H9 3.3199 no 2_776
H23B H10 3.4505 no 2_776
H23B H32A 2.7096 no 2_765
H24A S2 3.4883 no 1_554
H24A C24 3.5793 no 2_765
H24A C31 3.2967 no 2_765
H24A C32 3.5827 no 2_765
H24A H24A 3.1711 no 2_765
H24A H24B 3.3301 no 2_765
H24A H31A 3.0407 no 2_765
H24A H31B 2.8640 no 2_765
H24A H32A 2.9422 no 2_765
H24B S1 3.5340 no 2_766
H24B S2 3.3183 no 2_766
H24B C1 2.8772 no 2_766
H24B C2 3.0067 no 2_766
H24B C3 3.5915 no 2_766
H24B C5 3.5093 no 2_766
H24B C6 3.3640 no 2_766
H24B H24A 3.3301 no 2_765
H24C S1 3.0688 no 2_666
H24C C4 3.4022 no 2_666
H25A C18 3.2780 no 2_766
H25A C19 3.2386 no 2_766
H25A C20 3.4245 no 2_766
H25A H18B 2.5649 no 2_766
H25A H19B 2.7614 no 2_766
H25A H20B 2.7572 no 2_766
H25B C13 3.0905 no 2_666
H25B C14 3.3962 no 2_666
H25B C25 3.2730 no 2_666
H25B H7 3.2823 no 2_666
H25B H13 2.6774 no 2_666
H25B H18A 2.7969 no 2_666
H25B H25B 2.4794 no 2_666
H26A C7 3.0688 no 2_666
H26A C8 3.1360 no 2_666
H26A C16 3.4582 no 2_656
H26A C17 3.2310 no 2_666
H26A C18 3.2849 no 2_666
H26A H7 2.9809 no 2_666
H26A H15 3.2970 no 2_656
H26A H16 2.6691 no 2_656
H26A H17B 2.9470 no 2_666
H26A H18A 2.5343 no 2_666
H26B C17 3.2765 no 2_766
H26B C18 3.4411 no 2_766
H26B C19 3.4241 no 2_766
H26B H15 3.4906 no 2_656
H26B H16 2.9893 no 2_656
H26B H17A 2.4329 no 2_766
H26B H17B 3.4213 no 1_545
H26B H18B 3.1800 no 2_766
H26B H19A 3.0298 no 1_545
H26B H19B 2.6266 no 2_766
H27A C2 3.2278 no 2_666
H27A C3 3.3402 no 2_666
H27A C6 3.2034 no 2_666
H27A C7 3.2107 no 2_666
H27A C12 3.4807 no 2_666
H27A C13 3.4515 no 2_666
H27A H7 3.0790 no 2_666
H27A H13 3.1453 no 2_666
H27B C7 3.3731 no 2_766
H27B C8 3.2223 no 2_766
H27B C17 3.1996 no 2_766
H27B C18 3.2754 no 2_766
H27B H7 3.3672 no 2_766
H27B H17A 2.8264 no 2_766
H27B H18B 2.5606 no 2_766
H28A C5 3.0710 no 2_666
H28A C6 2.9944 no 2_666
H28A C7 3.1475 no 2_666
H28A C8 3.3496 no 2_666
H28A C9 3.3881 no 2_666
H28A C10 3.2729 no 2_666
H28A C16 3.3143 no 2_656
H28A H16 2.4197 no 2_656
H28B C8 3.3184 no 2_766
H28B C9 3.1817 no 2_766
H28B C16 3.4944 no 2_656
H28B C17 3.4161 no 2_766
H28B H9 3.0744 no 2_766
H28B H16 2.6696 no 2_656
H28B H17A 2.6737 no 2_766
H28B H19A 3.5475 no 1_545
H28B H21A 3.0875 no 1_545
H29A S2 3.4492 no 2_666
H29A C1 3.0365 no 2_666
H29A C2 3.0741 no 2_666
H29A C5 3.5226 no 2_666
H29A C6 3.3764 no 2_666
H29B C5 3.1000 no 2_766
H29B C6 3.2377 no 2_766
H29B C7 3.2619 no 2_766
H29B C8 3.2080 no 2_766
H29B C9 3.0947 no 2_766
H29B C10 3.0527 no 2_766
H29B H9 3.5895 no 2_766
H29B H10 3.5272 no 2_766
H30A S3 3.5666 no 2_656
H30A C9 3.3513 no 2_766
H30A C10 3.1614 no 2_766
H30A H9 3.3123 no 2_766
H30A H10 2.9896 no 2_766
H30A H23A 3.0780 no 1_545
H30B S2 3.1414 no 2_666
H30B S3 3.3225 no 2_656
H30B C5 3.2541 no 2_666
H30B C10 3.5394 no 2_666
H30B H10 3.5343 no 2_666
H30B H32C 3.5328 no 2_655
H31A S1 3.0437 no 1_554
H31A S2 3.5028 no 2_666
H31A H24A 3.0407 no 2_765
H31B S2 3.1490 no 2_766
H31B C5 3.1890 no 2_766
H31B C10 3.2024 no 2_766
H31B H10 3.0449 no 2_766
H31B H24A 2.8640 no 2_765
H31B H32B 3.1172 no 2_755
H32A S1 3.5423 no 1_554
H32A S3 3.5021 no 1_554
H32A C4 3.5469 no 1_554
H32A C10 3.3755 no 1_544
H32A C23 3.2405 no 2_765
H32A C24 3.5496 no 2_765
H32A H10 2.4270 no 1_544
H32A H23A 3.0878 no 2_765
H32A H23B 2.7096 no 2_765
H32A H24A 2.9422 no 2_765
H32A H32B 3.2209 no 2_755
H32B S2 3.5779 no 1_544
H32B C10 3.5494 no 1_544
H32B C32 3.2451 no 2_755
H32B H10 2.7123 no 1_544
H32B H31B 3.1172 no 2_755
H32B H32A 3.2209 no 2_755
H32B H32B 2.6046 no 2_755
H32C S3 3.5044 no 1_554
H32C H10 2.9440 no 1_544
H32C H30B 3.5328 no 2_655
H32C H32C 2.9946 no 2_655

loop_
_geom_torsion_atom_site_label_1
_geom_torsion_atom_site_label_2
_geom_torsion_atom_site_label_3
_geom_torsion_atom_site_label_4
_geom_torsion
_geom_torsion_publ_flag
C1 S1 C4 S3 179.32(14) no
C1 S1 C4 C3 0.90(12) no
C4 S1 C1 S2 -179.72(14) no
C4 S1 C1 C2 -1.54(12) no
C1 S2 C5 C6 -0.74(12) no
C1 S2 C5 C10 179.33(14) no
C5 S2 C1 S1 178.22(14) no
C5 S2 C1 C2 0.04(12) no
C4 S3 C11 C12 0.30(12) no
C4 S3 C11 C16 -179.76(14) no
C11 S3 C4 S1 -178.98(14) no
C11 S3 C4 C3 -0.57(12) no
S1 C1 C2 C3 1.78(18) no
S1 C1 C2 C6 -177.83(10) no
S2 C1 C2 C3 -179.76(10) no
S2 C1 C2 C6 0.63(18) no
C1 C2 C3 C4 -1.05(19) no
C1 C2 C3 C12 179.79(17) no
C1 C2 C6 C5 -1.16(19) no
C1 C2 C6 C7 177.79(15) no
C3 C2 C6 C5 179.39(18) no
C3 C2 C6 C7 -1.7(3) no
C6 C2 C3 C4 178.40(18) no
C6 C2 C3 C12 -0.8(4) no
C2 C3 C4 S1 -0.09(19) no
C2 C3 C4 S3 -178.73(12) no
C2 C3 C12 C11 178.73(18) no
C2 C3 C12 C13 -0.7(3) no
C4 C3 C12 C11 -0.42(19) no
C4 C3 C12 C13 -179.85(15) no
C12 C3 C4 S1 179.32(12) no
C12 C3 C4 S3 0.67(19) no
S2 C5 C6 C2 1.21(17) no
S2 C5 C6 C7 -177.88(10) no
S2 C5 C10 C9 178.74(11) no
C6 C5 C10 C9 -1.2(3) no
C10 C5 C6 C2 -178.85(15) no
C10 C5 C6 C7 2.1(2) no
C2 C6 C7 C8 179.51(15) no
C5 C6 C7 C8 -1.6(2) no
C6 C7 C8 C9 0.3(2) no
C6 C7 C8 C17 -179.89(14) no
C7 C8 C9 C10 0.6(3) no
C7 C8 C17 C18 -2.7(2) no
C9 C8 C17 C18 177.14(14) no
C17 C8 C9 C10 -179.20(14) no
C8 C9 C10 C5 -0.2(3) no
S3 C11 C12 C3 0.01(17) no
S3 C11 C12 C13 179.53(10) no
S3 C11 C16 C15 -179.61(11) no
C12 C11 C16 C15 0.3(3) no
C16 C11 C12 C3 -179.93(15) no
C16 C11 C12 C13 -0.4(2) no
C3 C12 C13 C14 179.69(15) no
C11 C12 C13 C14 0.3(2) no
C12 C13 C14 C15 -0.1(2) no
C12 C13 C14 C25 -179.47(13) no
C13 C14 C15 C16 0.0(2) no
C13 C14 C25 C26 173.74(14) no
C15 C14 C25 C26 -5.6(2) no
C25 C14 C15 C16 179.35(14) no
C14 C15 C16 C11 -0.1(3) no
C8 C17 C18 C19 -178.49(13) no
C17 C18 C19 C20 -177.29(13) no
C18 C19 C20 C21 178.51(13) no
C19 C20 C21 C22 -178.70(13) no
C20 C21 C22 C23 179.08(14) no
C21 C22 C23 C24 -179.64(14) no
C14 C25 C26 C27 -176.43(13) no
C25 C26 C27 C28 -178.33(13) no
C26 C27 C28 C29 -178.45(13) no
C27 C28 C29 C30 -177.87(13) no
C28 C29 C30 C31 179.55(13) no
C29 C30 C31 C32 -172.85(14) no
